data_7700307
loop_
_publ_author_name
'M\"unzer, J\"orn E'
'Kneusels, Nis-Julian H'
'Weinert, Bastian'
'Neum\"uller, Bernhard'
'Kuzu, Istemi'

_publ_section_title
;
 Hexaphenyl carbodiphosphorane adducts of heavier group 15 element
 trichlorides: syntheses, properties and reactivities.
;
_journal_issue 29
_journal_name_full 'Dalton transactions (Cambridge, England : 2003)'
_journal_page_first 11076
_journal_page_last 11085
_journal_paper_doi 10.1039/c9dt01784d
_journal_volume 48
_journal_year 2019
_chemical_formula_moiety 'C39 H30 Bi Cl F6 O6 P2 S2'
_chemical_formula_sum 'C39 H30 Bi Cl F6 O6 P2 S2'
_chemical_formula_weight 1079.12
_space_group_crystal_system monoclinic
_space_group_IT_number 14
_space_group_name_Hall '-P 2ybc'
_space_group_name_H-M_alt 'P 1 21/c 1'
_symmetry_space_group_name_Hall '-P 2ybc'
_symmetry_space_group_name_H-M 'P 1 21/c 1'
_atom_sites_solution_hydrogens geom
_audit_creation_date 2018-12-14
_audit_creation_method
;
Olex2 1.2
(compiled 2017.01.04 svn.r3372 for OlexSys, GUI svn.r5292)
;
_audit_update_record
;
2019-06-04 deposited with the CCDC.    2019-06-17 downloaded from the CCDC.
;
_cell_angle_alpha 90
_cell_angle_beta 114.914(2)
_cell_angle_gamma 90
_cell_formula_units_Z 4
_cell_length_a 21.6222(7)
_cell_length_b 11.1249(3)
_cell_length_c 18.5706(6)
_cell_measurement_reflns_used 19060
_cell_measurement_temperature 100
_cell_measurement_theta_max 27.17
_cell_measurement_theta_min 2.08
_cell_volume 4051.4(2)
_computing_molecular_graphics 'Olex2 (Dolomanov et al., 2009)'
_computing_publication_material 'Olex2 (Dolomanov et al., 2009)'
_computing_structure_refinement 'ShelXL (Sheldrick, 2015)'
_diffrn_ambient_temperature 100
_diffrn_measured_fraction_theta_full 0.994
_diffrn_measured_fraction_theta_max 0.985
_diffrn_measurement_device_type 'STOE IPDS IIT'
_diffrn_measurement_method '\w scans'
_diffrn_radiation_type MoK\a
_diffrn_radiation_wavelength 0.71073
_diffrn_reflns_av_R_equivalents 0.0947
_diffrn_reflns_av_unetI/netI 0.0798
_diffrn_reflns_Laue_measured_fraction_full 0.994
_diffrn_reflns_Laue_measured_fraction_max 0.985
_diffrn_reflns_limit_h_max 24
_diffrn_reflns_limit_h_min -27
_diffrn_reflns_limit_k_max 14
_diffrn_reflns_limit_k_min -12
_diffrn_reflns_limit_l_max 23
_diffrn_reflns_limit_l_min -23
_diffrn_reflns_number 20885
_diffrn_reflns_point_group_measured_fraction_full 0.994
_diffrn_reflns_point_group_measured_fraction_max 0.985
_diffrn_reflns_theta_full 25.242
_diffrn_reflns_theta_max 26.806
_diffrn_reflns_theta_min 2.419
_exptl_absorpt_coefficient_mu 4.673
_exptl_absorpt_correction_T_max 0.6737
_exptl_absorpt_correction_T_min 0.4971
_exptl_absorpt_correction_type sphere
_exptl_absorpt_process_details 'STOE LANA'
_exptl_crystal_colour 'clear light yellow'
_exptl_crystal_colour_lustre clear
_exptl_crystal_colour_modifier light
_exptl_crystal_colour_primary yellow
_exptl_crystal_density_diffrn 1.769
_exptl_crystal_description block
_exptl_crystal_F_000 2112
_exptl_crystal_recrystallization_method 'RT from THF'
_exptl_crystal_size_max 0.165
_exptl_crystal_size_mid 0.162
_exptl_crystal_size_min 0.083
_exptl_crystal_size_rad 0.0842
_refine_diff_density_max 1.626
_refine_diff_density_min -3.918
_refine_diff_density_rms 0.172
_refine_ls_extinction_method none
_refine_ls_goodness_of_fit_ref 0.989
_refine_ls_hydrogen_treatment constr
_refine_ls_matrix_type full
_refine_ls_number_parameters 514
_refine_ls_number_reflns 8544
_refine_ls_number_restraints 0
_refine_ls_restrained_S_all 0.989
_refine_ls_R_factor_all 0.0708
_refine_ls_R_factor_gt 0.0501
_refine_ls_shift/su_max 0.001
_refine_ls_shift/su_mean 0.000
_refine_ls_structure_factor_coef Fsqd
_refine_ls_weighting_details 'w=1/[\s^2^(Fo^2^)+(0.0833P)^2^] where P=(Fo^2^+2Fc^2^)/3'
_refine_ls_weighting_scheme calc
_refine_ls_wR_factor_gt 0.1262
_refine_ls_wR_factor_ref 0.1362
_reflns_Friedel_coverage 0.000
_reflns_number_gt 6372
_reflns_number_total 8544
_reflns_threshold_expression 'I > 2\s(I)'
_cod_data_source_file c9dt01784d2.cif
_cod_data_source_block 6_(CCDC_1908269)
_cod_depositor_comments 'Adding full bibliography for 7700302--7700307.cif.'
_cod_database_code 7700307
_shelx_shelxl_version_number 2016/6
_shelx_space_group_comment
;
The symmetry employed for this shelxl refinement is uniquely defined
by the following loop, which should always be used as a source of
symmetry information in preference to the above space-group names.
They are only intended as comments.
;
_olex2_refinement_description
;
1. Fixed Uiso
 At 1.2 times of:
  All C(H) groups
2.a Aromatic/amide H refined with riding coordinates:
 C19(H19), C3(H3), C18(H18), C4(H4), C33(H33), C13(H13), C15(H15), C25(H25),
 C17(H17), C37(H37), C7(H7), C28(H28), C6(H6), C31(H31), C29(H29), C16(H16),
 C21(H21), C34(H34), C27(H27), C36(H36), C35(H35), C5(H5), C30(H30), C24(H24),
 C9(H9), C12(H12), C11(H11), C22(H22), C10(H10), C23(H23)
;
_olex2_submission_special_instructions 'No special instructions were received'

loop_
_space_group_symop_operation_xyz
'x, y, z'
'-x, y+1/2, -z+1/2'
'-x, -y, -z'
'x, -y-1/2, z-1/2'

loop_
_atom_site_label
_atom_site_type_symbol
_atom_site_fract_x
_atom_site_fract_y
_atom_site_fract_z
_atom_site_U_iso_or_equiv
_atom_site_adp_type
_atom_site_occupancy
_atom_site_site_symmetry_order
_atom_site_calc_flag
_atom_site_refinement_flags_posn
Bi1 Bi 0.25519(2) 0.32139(2) 0.77733(2) 0.03156(10) Uani 1 1 d .
P2 P 0.22503(8) 0.43186(15) 0.60365(9) 0.0285(3) Uani 1 1 d .
Cl1 Cl 0.30046(9) 0.42881(16) 0.90487(9) 0.0413(4) Uani 1 1 d .
P1 P 0.28782(8) 0.61833(15) 0.73281(9) 0.0290(3) Uani 1 1 d .
S2 S 0.40129(9) 0.13785(16) 0.81278(9) 0.0351(4) Uani 1 1 d .
S1 S 0.10328(9) 0.28308(18) 0.78688(10) 0.0395(4) Uani 1 1 d .
F6 F 0.4711(2) 0.1961(4) 0.7326(3) 0.0525(12) Uani 1 1 d .
F4 F 0.3860(2) 0.0799(4) 0.6686(2) 0.0540(12) Uani 1 1 d .
F5 F 0.4767(2) 0.0075(4) 0.7637(2) 0.0572(12) Uani 1 1 d .
F1 F 0.0360(3) 0.4621(5) 0.8109(3) 0.0626(13) Uani 1 1 d .
O4 O 0.3652(2) 0.2515(4) 0.7819(3) 0.0389(11) Uani 1 1 d .
O1 O 0.1354(2) 0.3686(4) 0.7532(3) 0.0374(10) Uani 1 1 d .
O2 O 0.0395(3) 0.2366(6) 0.7319(3) 0.0585(15) Uani 1 1 d .
F3 F 0.1359(3) 0.4347(6) 0.9040(3) 0.0842(19) Uani 1 1 d .
F2 F 0.0541(3) 0.3151(5) 0.8915(3) 0.0763(17) Uani 1 1 d .
O5 O 0.3563(3) 0.0399(5) 0.8066(3) 0.0457(12) Uani 1 1 d .
O3 O 0.1519(3) 0.1978(5) 0.8382(3) 0.0559(15) Uani 1 1 d .
O6 O 0.4606(3) 0.1508(5) 0.8855(3) 0.0479(13) Uani 1 1 d .
C19 C 0.3527(3) 0.3976(6) 0.6100(3) 0.0356(15) Uani 1 1 d .
H19 H 0.362580 0.367713 0.661650 0.043 Uiso 1 1 calc R
C1 C 0.2561(3) 0.4748(5) 0.7023(3) 0.0267(12) Uani 1 1 d .
C3 C 0.1394(4) 0.2480(6) 0.6010(4) 0.0365(15) Uani 1 1 d .
H3 H 0.110594 0.311600 0.602383 0.044 Uiso 1 1 calc R
C14 C 0.2881(3) 0.4431(6) 0.5634(3) 0.0343(14) Uani 1 1 d .
C18 C 0.4023(4) 0.3955(6) 0.5821(4) 0.0372(15) Uani 1 1 d .
H18 H 0.445648 0.361275 0.613509 0.045 Uiso 1 1 calc R
C4 C 0.1186(4) 0.1299(7) 0.6007(4) 0.0436(17) Uani 1 1 d .
H4 H 0.076747 0.112504 0.603802 0.052 Uiso 1 1 calc R
C20 C 0.2308(3) 0.7124(6) 0.7560(3) 0.0321(14) Uani 1 1 d .
C8 C 0.1460(3) 0.5022(6) 0.5374(3) 0.0328(14) Uani 1 1 d .
C26 C 0.3693(3) 0.6208(6) 0.8177(3) 0.0316(14) Uani 1 1 d .
C33 C 0.3657(4) 0.6917(6) 0.6539(4) 0.0392(16) Uani 1 1 d .
H33 H 0.402803 0.655469 0.696856 0.047 Uiso 1 1 calc R
C13 C 0.1120(4) 0.5850(6) 0.5638(4) 0.0377(15) Uani 1 1 d .
H13 H 0.130138 0.606675 0.618271 0.045 Uiso 1 1 calc R
C15 C 0.2738(3) 0.4896(6) 0.4887(4) 0.0335(14) Uani 1 1 d .
H15 H 0.229823 0.520412 0.456375 0.040 Uiso 1 1 calc R
C32 C 0.3012(3) 0.6946(6) 0.6537(4) 0.0304(13) Uani 1 1 d .
C25 C 0.2355(4) 0.8369(6) 0.7554(4) 0.0364(15) Uani 1 1 d .
H25 H 0.269333 0.872821 0.742291 0.044 Uiso 1 1 calc R
C17 C 0.3890(3) 0.4436(7) 0.5076(4) 0.0385(15) Uani 1 1 d .
H17 H 0.423486 0.444102 0.488611 0.046 Uiso 1 1 calc R
C37 C 0.2467(4) 0.7475(6) 0.5907(4) 0.0344(14) Uani 1 1 d .
H37 H 0.202996 0.751419 0.591244 0.041 Uiso 1 1 calc R
C7 C 0.2421(4) 0.1833(6) 0.5937(4) 0.0411(16) Uani 1 1 d .
H7 H 0.283800 0.201059 0.590440 0.049 Uiso 1 1 calc R
C28 C 0.4800(4) 0.5353(7) 0.8913(4) 0.0425(17) Uani 1 1 d .
H28 H 0.511914 0.472613 0.898503 0.051 Uiso 1 1 calc R
C6 C 0.2212(5) 0.0650(7) 0.5931(5) 0.054(2) Uani 1 1 d .
H6 H 0.249630 0.001501 0.590761 0.065 Uiso 1 1 calc R
C39 C 0.4352(4) 0.1037(7) 0.7398(4) 0.0407(16) Uani 1 1 d .
C31 C 0.3879(4) 0.7194(7) 0.8699(4) 0.0390(15) Uani 1 1 d .
H31 H 0.356475 0.782813 0.862901 0.047 Uiso 1 1 calc R
C29 C 0.4983(4) 0.6311(7) 0.9426(4) 0.0431(17) Uani 1 1 d .
H29 H 0.542325 0.633893 0.985507 0.052 Uiso 1 1 calc R
C16 C 0.3254(4) 0.4902(7) 0.4617(4) 0.0405(16) Uani 1 1 d .
H16 H 0.316436 0.523331 0.411081 0.049 Uiso 1 1 calc R
C21 C 0.1793(3) 0.6605(7) 0.7739(4) 0.0360(15) Uani 1 1 d .
H21 H 0.174536 0.575686 0.774361 0.043 Uiso 1 1 calc R
C2 C 0.2010(3) 0.2747(6) 0.5992(3) 0.0304(13) Uani 1 1 d .
C34 C 0.3756(4) 0.7419(7) 0.5909(4) 0.0430(17) Uani 1 1 d .
H34 H 0.419747 0.741028 0.591355 0.052 Uiso 1 1 calc R
C27 C 0.4164(4) 0.5288(7) 0.8299(4) 0.0386(15) Uani 1 1 d .
H27 H 0.404275 0.461193 0.795380 0.046 Uiso 1 1 calc R
C36 C 0.2567(4) 0.7947(6) 0.5267(4) 0.0383(15) Uani 1 1 d .
H36 H 0.219571 0.828077 0.482481 0.046 Uiso 1 1 calc R
C35 C 0.3224(4) 0.7925(7) 0.5285(4) 0.0452(18) Uani 1 1 d .
H35 H 0.329737 0.826460 0.485801 0.054 Uiso 1 1 calc R
C38 C 0.0808(4) 0.3782(8) 0.8526(4) 0.0500(19) Uani 1 1 d .
C5 C 0.1597(4) 0.0379(7) 0.5959(4) 0.0494(19) Uani 1 1 d .
H5 H 0.145812 -0.043404 0.594420 0.059 Uiso 1 1 calc R
C30 C 0.4527(4) 0.7235(8) 0.9317(4) 0.0440(17) Uani 1 1 d .
H30 H 0.465629 0.790342 0.966796 0.053 Uiso 1 1 calc R
C24 C 0.1924(4) 0.9090(7) 0.7733(4) 0.0449(18) Uani 1 1 d .
H24 H 0.197625 0.993845 0.774081 0.054 Uiso 1 1 calc R
C9 C 0.1165(4) 0.4624(7) 0.4580(4) 0.0402(16) Uani 1 1 d .
H9 H 0.137823 0.401439 0.440595 0.048 Uiso 1 1 calc R
C12 C 0.0520(4) 0.6355(8) 0.5106(5) 0.0497(19) Uani 1 1 d .
H12 H 0.029044 0.693239 0.528177 0.060 Uiso 1 1 calc R
C11 C 0.0249(4) 0.6018(9) 0.4309(4) 0.060(2) Uani 1 1 d .
H11 H -0.015247 0.639725 0.393729 0.072 Uiso 1 1 calc R
C22 C 0.1353(4) 0.7358(8) 0.7908(4) 0.0454(18) Uani 1 1 d .
H22 H 0.100717 0.700985 0.802947 0.054 Uiso 1 1 calc R
C10 C 0.0559(4) 0.5139(9) 0.4059(4) 0.054(2) Uani 1 1 d .
H10 H 0.035565 0.488147 0.352153 0.065 Uiso 1 1 calc R
C23 C 0.1410(4) 0.8584(8) 0.7905(4) 0.0493(19) Uani 1 1 d .
H23 H 0.110421 0.908178 0.801659 0.059 Uiso 1 1 calc R

loop_
_atom_site_aniso_label
_atom_site_aniso_U_11
_atom_site_aniso_U_22
_atom_site_aniso_U_33
_atom_site_aniso_U_23
_atom_site_aniso_U_13
_atom_site_aniso_U_12
Bi1 0.04270(16) 0.02364(14) 0.03143(14) 0.00281(9) 0.01864(11) 0.00038(11)
P2 0.0384(8) 0.0213(8) 0.0281(7) -0.0004(6) 0.0161(7) 0.0021(7)
Cl1 0.0548(10) 0.0404(10) 0.0308(7) -0.0019(7) 0.0201(7) -0.0039(8)
P1 0.0376(8) 0.0231(9) 0.0297(7) -0.0010(6) 0.0175(7) 0.0006(7)
S2 0.0441(9) 0.0298(9) 0.0338(8) 0.0012(7) 0.0189(7) 0.0009(8)
S1 0.0450(9) 0.0386(10) 0.0400(8) 0.0073(8) 0.0228(8) 0.0002(8)
F6 0.061(3) 0.054(3) 0.052(2) 0.009(2) 0.034(2) 0.003(2)
F4 0.060(3) 0.066(3) 0.035(2) -0.007(2) 0.0188(19) 0.009(2)
F5 0.069(3) 0.055(3) 0.052(2) 0.013(2) 0.031(2) 0.027(3)
F1 0.076(3) 0.060(3) 0.065(3) 0.010(2) 0.042(3) 0.020(3)
O4 0.052(3) 0.025(3) 0.050(3) 0.001(2) 0.032(2) 0.004(2)
O1 0.043(3) 0.032(3) 0.042(2) 0.003(2) 0.022(2) -0.003(2)
O2 0.054(3) 0.064(4) 0.060(3) -0.007(3) 0.027(3) -0.022(3)
F3 0.065(3) 0.131(6) 0.053(3) -0.036(3) 0.022(2) -0.003(3)
F2 0.094(4) 0.089(4) 0.080(3) 0.030(3) 0.069(3) 0.027(3)
O5 0.055(3) 0.038(3) 0.050(3) -0.001(2) 0.027(2) -0.006(3)
O3 0.067(4) 0.053(4) 0.062(3) 0.029(3) 0.041(3) 0.024(3)
O6 0.049(3) 0.058(4) 0.034(2) 0.002(2) 0.014(2) 0.003(3)
C19 0.046(4) 0.033(4) 0.028(3) -0.002(3) 0.016(3) 0.006(3)
C1 0.038(3) 0.015(3) 0.032(3) 0.009(2) 0.019(3) -0.002(3)
C3 0.050(4) 0.023(4) 0.042(3) -0.002(3) 0.025(3) -0.002(3)
C14 0.047(4) 0.028(4) 0.031(3) -0.005(3) 0.020(3) -0.003(3)
C18 0.044(4) 0.031(4) 0.036(3) -0.002(3) 0.018(3) 0.005(3)
C4 0.058(5) 0.026(4) 0.043(4) -0.002(3) 0.018(3) -0.006(4)
C20 0.040(3) 0.031(4) 0.028(3) -0.005(3) 0.017(3) -0.002(3)
C8 0.044(4) 0.027(4) 0.028(3) 0.004(3) 0.015(3) 0.006(3)
C26 0.041(3) 0.028(4) 0.029(3) 0.001(3) 0.019(3) -0.004(3)
C33 0.053(4) 0.033(4) 0.036(3) 0.001(3) 0.023(3) 0.004(3)
C13 0.046(4) 0.028(4) 0.045(4) 0.003(3) 0.026(3) 0.002(3)
C15 0.040(3) 0.025(3) 0.035(3) 0.002(3) 0.016(3) -0.001(3)
C32 0.040(3) 0.021(3) 0.034(3) -0.002(2) 0.019(3) 0.000(3)
C25 0.047(4) 0.028(4) 0.035(3) -0.004(3) 0.017(3) -0.005(3)
C17 0.042(4) 0.040(4) 0.041(3) -0.002(3) 0.024(3) -0.001(3)
C37 0.048(4) 0.019(3) 0.038(3) -0.003(3) 0.019(3) 0.000(3)
C7 0.046(4) 0.025(4) 0.048(4) -0.003(3) 0.016(3) 0.001(3)
C28 0.044(4) 0.045(5) 0.039(3) 0.007(3) 0.018(3) -0.006(4)
C6 0.065(5) 0.024(4) 0.061(5) -0.002(3) 0.015(4) 0.010(4)
C39 0.045(4) 0.042(4) 0.038(3) 0.002(3) 0.020(3) 0.006(4)
C31 0.050(4) 0.038(4) 0.033(3) -0.002(3) 0.022(3) -0.003(3)
C29 0.043(4) 0.053(5) 0.032(3) 0.007(3) 0.013(3) -0.007(4)
C16 0.048(4) 0.044(4) 0.037(3) 0.001(3) 0.026(3) -0.001(3)
C21 0.038(4) 0.038(4) 0.035(3) 0.000(3) 0.018(3) 0.006(3)
C2 0.044(4) 0.019(3) 0.032(3) -0.005(2) 0.019(3) -0.003(3)
C34 0.057(4) 0.037(4) 0.045(4) -0.002(3) 0.031(3) -0.002(4)
C27 0.049(4) 0.033(4) 0.036(3) 0.003(3) 0.020(3) -0.002(3)
C36 0.057(4) 0.025(3) 0.039(3) 0.003(3) 0.027(3) 0.001(3)
C35 0.072(5) 0.031(4) 0.046(4) 0.001(3) 0.038(4) 0.001(4)
C38 0.053(4) 0.061(6) 0.042(4) 0.009(4) 0.026(4) 0.004(4)
C5 0.068(5) 0.026(4) 0.042(4) 0.005(3) 0.013(4) -0.002(4)
C30 0.054(4) 0.047(4) 0.032(3) -0.005(3) 0.020(3) -0.014(4)
C24 0.069(5) 0.028(4) 0.033(3) -0.003(3) 0.016(3) 0.012(4)
C9 0.047(4) 0.041(4) 0.033(3) 0.001(3) 0.018(3) -0.001(3)
C12 0.055(5) 0.041(4) 0.061(5) 0.017(4) 0.032(4) 0.015(4)
C11 0.052(5) 0.086(7) 0.045(4) 0.033(4) 0.023(4) 0.012(5)
C22 0.054(4) 0.046(5) 0.043(4) -0.005(3) 0.027(3) 0.005(4)
C10 0.049(4) 0.081(7) 0.037(3) 0.007(4) 0.023(3) -0.006(4)
C23 0.061(5) 0.050(5) 0.037(4) -0.004(3) 0.021(3) 0.018(4)

loop_
_atom_type_symbol
_atom_type_description
_atom_type_scat_dispersion_real
_atom_type_scat_dispersion_imag
_atom_type_scat_source
C C 0.0033 0.0016 'International Tables Vol C Tables 4.2.6.8 and 6.1.1.4'
H H 0.0000 0.0000 'International Tables Vol C Tables 4.2.6.8 and 6.1.1.4'
Bi Bi -4.1077 10.2566 'International Tables Vol C Tables 4.2.6.8 and 6.1.1.4'
Cl Cl 0.1484 0.1585 'International Tables Vol C Tables 4.2.6.8 and 6.1.1.4'
F F 0.0171 0.0103 'International Tables Vol C Tables 4.2.6.8 and 6.1.1.4'
O O 0.0106 0.0060 'International Tables Vol C Tables 4.2.6.8 and 6.1.1.4'
P P 0.1023 0.0942 'International Tables Vol C Tables 4.2.6.8 and 6.1.1.4'
S S 0.1246 0.1234 'International Tables Vol C Tables 4.2.6.8 and 6.1.1.4'

loop_
_geom_angle_atom_site_label_1
_geom_angle_atom_site_label_2
_geom_angle_atom_site_label_3
_geom_angle
Cl1 Bi1 O4 97.65(12)
Cl1 Bi1 O1 91.86(11)
O4 Bi1 O1 170.33(15)
C1 Bi1 Cl1 97.28(16)
C1 Bi1 O4 90.03(19)
C1 Bi1 O1 90.52(19)
C1 P2 C14 113.1(3)
C1 P2 C8 115.8(3)
C1 P2 C2 106.8(3)
C14 P2 C2 107.4(3)
C8 P2 C14 110.4(3)
C8 P2 C2 102.4(3)
C1 P1 C20 113.3(3)
C1 P1 C26 114.0(3)
C1 P1 C32 109.9(3)
C20 P1 C26 107.3(3)
C20 P1 C32 106.2(3)
C26 P1 C32 105.7(3)
O4 S2 C39 101.7(3)
O5 S2 O4 113.0(3)
O5 S2 C39 104.7(3)
O6 S2 O4 113.6(3)
O6 S2 O5 117.5(3)
O6 S2 C39 104.0(3)
O1 S1 C38 102.5(3)
O2 S1 O1 114.9(3)
O2 S1 O3 116.8(4)
O2 S1 C38 103.9(4)
O3 S1 O1 111.5(3)
O3 S1 C38 105.4(3)
S2 O4 Bi1 129.1(3)
S1 O1 Bi1 115.5(3)
C14 C19 H19 119.7
C18 C19 H19 119.7
C18 C19 C14 120.7(6)
P2 C1 Bi1 110.6(3)
P2 C1 P1 121.6(3)
P1 C1 Bi1 127.7(3)
C4 C3 H3 119.4
C2 C3 H3 119.4
C2 C3 C4 121.3(7)
C19 C14 P2 116.8(4)
C15 C14 P2 123.3(5)
C15 C14 C19 119.9(6)
C19 C18 H18 120.0
C19 C18 C17 119.9(6)
C17 C18 H18 120.0
C3 C4 H4 120.5
C5 C4 C3 119.0(7)
C5 C4 H4 120.5
C25 C20 P1 121.1(5)
C25 C20 C21 118.5(6)
C21 C20 P1 120.4(5)
C13 C8 P2 122.3(5)
C13 C8 C9 120.3(6)
C9 C8 P2 117.2(5)
C31 C26 P1 120.4(5)
C27 C26 P1 120.5(5)
C27 C26 C31 118.9(6)
C32 C33 H33 120.1
C34 C33 H33 120.1
C34 C33 C32 119.8(7)
C8 C13 H13 120.1
C12 C13 C8 119.7(6)
C12 C13 H13 120.1
C14 C15 H15 120.5
C14 C15 C16 119.0(6)
C16 C15 H15 120.5
C33 C32 P1 119.0(5)
C37 C32 P1 120.6(5)
C37 C32 C33 120.2(6)
C20 C25 H25 119.3
C24 C25 C20 121.4(7)
C24 C25 H25 119.3
C18 C17 H17 120.2
C16 C17 C18 119.6(6)
C16 C17 H17 120.2
C32 C37 H37 120.2
C32 C37 C36 119.6(6)
C36 C37 H37 120.2
C6 C7 H7 120.7
C2 C7 H7 120.7
C2 C7 C6 118.7(7)
C29 C28 H28 119.5
C27 C28 H28 119.5
C27 C28 C29 120.9(8)
C7 C6 H6 119.3
C5 C6 C7 121.3(7)
C5 C6 H6 119.3
F6 C39 S2 110.2(5)
F6 C39 F4 108.1(5)
F6 C39 F5 108.2(6)
F4 C39 S2 112.1(5)
F4 C39 F5 108.3(6)
F5 C39 S2 109.8(4)
C26 C31 H31 120.2
C30 C31 C26 119.5(7)
C30 C31 H31 120.2
C28 C29 H29 120.1
C28 C29 C30 119.8(7)
C30 C29 H29 120.1
C15 C16 H16 119.6
C17 C16 C15 120.9(6)
C17 C16 H16 119.6
C20 C21 H21 120.4
C22 C21 C20 119.1(7)
C22 C21 H21 120.4
C3 C2 P2 117.9(5)
C3 C2 C7 120.1(6)
C7 C2 P2 122.0(5)
C33 C34 H34 119.8
C35 C34 C33 120.4(7)
C35 C34 H34 119.8
C26 C27 H27 119.8
C28 C27 C26 120.3(7)
C28 C27 H27 119.8
C37 C36 H36 120.3
C37 C36 C35 119.4(7)
C35 C36 H36 120.3
C34 C35 C36 120.6(6)
C34 C35 H35 119.7
C36 C35 H35 119.7
F1 C38 S1 110.4(5)
F3 C38 S1 110.0(5)
F3 C38 F1 107.3(8)
F2 C38 S1 111.3(6)
F2 C38 F1 108.4(6)
F2 C38 F3 109.3(6)
C4 C5 C6 119.6(7)
C4 C5 H5 120.2
C6 C5 H5 120.2
C31 C30 H30 119.8
C29 C30 C31 120.5(7)
C29 C30 H30 119.8
C25 C24 H24 119.8
C25 C24 C23 120.4(7)
C23 C24 H24 119.8
C8 C9 H9 120.7
C10 C9 C8 118.7(7)
C10 C9 H9 120.7
C13 C12 H12 120.0
C13 C12 C11 120.0(7)
C11 C12 H12 120.0
C12 C11 H11 119.9
C10 C11 C12 120.2(7)
C10 C11 H11 119.9
C21 C22 H22 119.2
C23 C22 C21 121.6(8)
C23 C22 H22 119.2
C9 C10 H10 119.6
C11 C10 C9 120.9(7)
C11 C10 H10 119.6
C24 C23 H23 120.6
C22 C23 C24 118.9(7)
C22 C23 H23 120.6

loop_
_geom_bond_atom_site_label_1
_geom_bond_atom_site_label_2
_geom_bond_distance
Bi1 Cl1 2.4581(16)
Bi1 O4 2.469(5)
Bi1 O1 2.492(5)
Bi1 C1 2.209(5)
P2 C1 1.731(6)
P2 C14 1.814(6)
P2 C8 1.810(6)
P2 C2 1.816(7)
P1 C1 1.736(6)
P1 C20 1.802(7)
P1 C26 1.802(7)
P1 C32 1.822(6)
S2 O4 1.470(5)
S2 O5 1.433(5)
S2 O6 1.425(5)
S2 C39 1.832(6)
S1 O1 1.464(5)
S1 O2 1.423(6)
S1 O3 1.438(5)
S1 C38 1.829(8)
F6 C39 1.328(9)
F4 C39 1.329(8)
F5 C39 1.345(8)
F1 C38 1.334(9)
F3 C38 1.330(10)
F2 C38 1.302(9)
C19 H19 0.9500
C19 C14 1.392(9)
C19 C18 1.374(9)
C3 H3 0.9500
C3 C4 1.388(10)
C3 C2 1.378(9)
C14 C15 1.389(8)
C18 H18 0.9500
C18 C17 1.396(9)
C4 H4 0.9500
C4 C5 1.383(11)
C20 C25 1.389(9)
C20 C21 1.413(9)
C8 C13 1.390(9)
C8 C9 1.408(9)
C26 C31 1.405(9)
C26 C27 1.394(10)
C33 H33 0.9500
C33 C32 1.395(9)
C33 C34 1.393(9)
C13 H13 0.9500
C13 C12 1.377(10)
C15 H15 0.9500
C15 C16 1.403(8)
C32 C37 1.393(9)
C25 H25 0.9500
C25 C24 1.373(10)
C17 H17 0.9500
C17 C16 1.377(10)
C37 H37 0.9500
C37 C36 1.397(8)
C7 H7 0.9500
C7 C6 1.390(10)
C7 C2 1.382(9)
C28 H28 0.9500
C28 C29 1.372(10)
C28 C27 1.371(10)
C6 H6 0.9500
C6 C5 1.385(12)
C31 H31 0.9500
C31 C30 1.387(10)
C29 H29 0.9500
C29 C30 1.379(11)
C16 H16 0.9500
C21 H21 0.9500
C21 C22 1.398(10)
C34 H34 0.9500
C34 C35 1.364(11)
C27 H27 0.9500
C36 H36 0.9500
C36 C35 1.407(10)
C35 H35 0.9500
C5 H5 0.9500
C30 H30 0.9500
C24 H24 0.9500
C24 C23 1.399(11)
C9 H9 0.9500
C9 C10 1.383(10)
C12 H12 0.9500
C12 C11 1.394(11)
C11 H11 0.9500
C11 C10 1.373(12)
C22 H22 0.9500
C22 C23 1.370(12)
C10 H10 0.9500
C23 H23 0.9500
